data_9008144
loop_
_publ_author_name
'Felsche, J.'

_publ_section_title
;
 The alkali problem in the crystal structure of beta alumina
;
_journal_name_full 'Zeitschrift fur Kristallographie'
_journal_page_first 94
_journal_page_last 100
_journal_paper_doi 10.1524/zkri.1968.127.1-4.94
_journal_volume 127
_journal_year 1968
_chemical_formula_structural Na2Al22O34
_chemical_formula_sum 'Al11 Na O17'
_chemical_name_mineral Diaoyudaoite
_space_group_IT_number 194
_symmetry_space_group_name_Hall '-P 6c 2c'
_symmetry_space_group_name_H-M 'P 63/m m c'
_cell_angle_alpha 90
_cell_angle_beta 90
_cell_angle_gamma 120
_cell_length_a 5.5962
_cell_length_b 5.5962
_cell_length_c 22.526
_cell_formula_units_Z 2
_cell_volume 610.944
_database_code_amcsd 0010660
_exptl_crystal_density_diffrn 3.217
_cod_database_code 9008144

loop_
_space_group_symop_operation_xyz
x,y,z
-x,-x+y,1/2+z
x,x-y,1/2-z
-x+y,-x,1/2-z
x-y,x,1/2+z
-y,-x,z
y,x,-z
y,-x+y,-z
-y,x-y,z
x-y,-y,1/2+z
-x+y,y,1/2-z
x,y,1/2-z
-x,-y,1/2+z
x,x-y,z
-x,-x+y,-z
x-y,x,-z
-x+y,-x,z
y,x,1/2+z
-y,-x,1/2-z
-y,x-y,1/2-z
y,-x+y,1/2+z
-x+y,y,z
x-y,-y,-z
-x,-y,-z

loop_
_atom_site_label
_atom_site_fract_x
_atom_site_fract_y
_atom_site_fract_z
_atom_site_U_iso_or_equiv
Al1 0.16650 0.33310 0.60600 0.00583
Al2 0.33333 0.66667 0.02480 0.00481
Al3 0.33333 0.66667 0.17530 0.00481
Al4 0.00000 0.00000 0.00000 0.00532
Na 0.66667 0.33333 0.25000 0.02356
O1 0.16240 0.32490 0.04960 0.00874
O2 0.50160 0.00320 0.14640 0.00494
O3 0.33333 0.66667 0.55400 0.00456
O4 0.00000 0.00000 0.14210 0.00545
O5 0.33333 0.66667 0.25000 0.01216

loop_
_cod_related_entry_id
_cod_related_entry_database
_cod_related_entry_code
1 AMCSD 0010660
